data_4337898
loop_
_publ_author_name
'Chambers, Geoffrey M.'
'Mitra, Joyee'
'Rauchfuss, Thomas B.'
'Stein, Matthias'

_publ_contact_author
; 
Thomas B. Rauchfuss
University of Illinois
A328 CLSL, Box 12-6
600 South Mathews Avenue
Urbana, IL 61801
USA
;
_publ_section_title
;
 Ni(I)/Ru(II) Model for the Ni-L State of the [NiFe]Hydrogenases:
 Synthesis, Spectroscopy, and Reactivity.
;
_journal_issue 8
_journal_name_full 'Inorganic chemistry'
_journal_page_first 4243
_journal_page_last 4249
_journal_paper_doi 10.1021/ic500389p
_journal_volume 53
_journal_year 2014
_chemical_formula_moiety 'C32 H12 B F24, C39 H44 Ni P2 Ru S2'
_chemical_formula_sum 'C71 H56 B F24 Ni P2 Ru S2'
_chemical_formula_weight 1661.81
_chemical_name_systematic
; 
? 
;
_space_group_IT_number 2
_symmetry_cell_setting triclinic
_symmetry_space_group_name_Hall '-P 1'
_symmetry_space_group_name_H-M 'P -1'
_atom_sites_solution_hydrogens geom
_atom_sites_solution_primary direct
_atom_sites_solution_secondary difmap
_audit_creation_method SHELXL-97
_audit_update_record
; 
? 
;
_cell_angle_alpha 101.1580(10)
_cell_angle_beta 104.8820(10)
_cell_angle_gamma 93.2380(10)
_cell_formula_units_Z 2
_cell_length_a 12.7518(12)
_cell_length_b 16.2382(15)
_cell_length_c 18.3196(17)
_cell_measurement_reflns_used 7231
_cell_measurement_temperature 188(2)
_cell_measurement_theta_max 22.19
_cell_measurement_theta_min 2.21
_cell_volume 3574.2(6)
_computing_cell_refinement 'SAINT V7.68A (Bruker, 2005)'
_computing_data_collection 'APEX2 V2010.11-3 (Bruker, 2010)'
_computing_data_reduction
; 
SAINT V7.68A, XPREP V2005/2, SADABS V2008/2, TWINABS V2008/2 
(Bruker, 2005 & 2008) 
;
_computing_molecular_graphics
; 
SHELXTL V6.12 (Bruker, 2005), CrystalMaker v2.1.3 (CrystalMaker, 1994) 
;
_computing_publication_material 'XCIF V6.12 (Bruker, 2005)'
_computing_structure_refinement 'SHELXTL V6.12 (Bruker, 2005)'
_computing_structure_solution 'SHELXTL V6.12 (Bruker, 2005)'
_diffrn_ambient_temperature 188(2)
_diffrn_measured_fraction_theta_full 0.994
_diffrn_measured_fraction_theta_max 0.994
_diffrn_measurement_device 'Siemens Platform/ApexII CCD'
_diffrn_measurement_method 'profile data from \f and \w scans'
_diffrn_radiation_monochromator graphite
_diffrn_radiation_source 'normal-focus sealed tube'
_diffrn_radiation_type MoK\a
_diffrn_radiation_wavelength 0.71073
_diffrn_radiation_wavelength_id bm06was
_diffrn_reflns_av_R_equivalents 0.0438
_diffrn_reflns_av_sigmaI/netI 0.0536
_diffrn_reflns_limit_h_max 15
_diffrn_reflns_limit_h_min -15
_diffrn_reflns_limit_k_max 19
_diffrn_reflns_limit_k_min -19
_diffrn_reflns_limit_l_max 22
_diffrn_reflns_limit_l_min -22
_diffrn_reflns_number 39962
_diffrn_reflns_theta_full 25.60
_diffrn_reflns_theta_max 25.60
_diffrn_reflns_theta_min 1.55
_exptl_absorpt_coefficient_mu 0.682
_exptl_absorpt_correction_T_max 0.9985
_exptl_absorpt_correction_T_min 0.9229
_exptl_absorpt_correction_type integration
_exptl_absorpt_process_details 'SHELXTL/XPREP V2005/2 (Bruker, 2005)'
_exptl_crystal_colour red
_exptl_crystal_density_diffrn 1.544
_exptl_crystal_density_method 'not measured'
_exptl_crystal_description prism
_exptl_crystal_F_000 1674
_exptl_crystal_id bm06was
_exptl_crystal_preparation
; 
The data crystal was mounted using oil (Parantone-N, Exxon) to a 
0.3 mm cryo-loop (Hampton Research) with the (-1, 1, -1) scattering 
planes roughly normal to the spindle axis. 
;
_exptl_crystal_size_max 0.279
_exptl_crystal_size_mid 0.183
_exptl_crystal_size_min 0.065
_refine_diff_density_max 0.722
_refine_diff_density_min -0.806
_refine_diff_density_rms 0.074
_refine_ls_extinction_method none
_refine_ls_goodness_of_fit_ref 1.024
_refine_ls_hydrogen_treatment noref
_refine_ls_matrix_type full
_refine_ls_number_parameters 1404
_refine_ls_number_reflns 13393
_refine_ls_number_restraints 4218
_refine_ls_restrained_S_all 1.359
_refine_ls_R_factor_all 0.0836
_refine_ls_R_factor_gt 0.0537
_refine_ls_shift/su_max 0.009
_refine_ls_shift/su_mean 0.000
_refine_ls_structure_factor_coef Fsqd
_refine_ls_weighting_details 'calc w=1/[\s^2^(Fo^2^)+(0.0510P)^2^+6.5267P] where P=(Fo^2^+2Fc^2^)/3'
_refine_ls_weighting_scheme calc
_refine_ls_wR_factor_gt 0.1199
_refine_ls_wR_factor_ref 0.1352
_reflns_number_gt 9398
_reflns_number_total 13393
_reflns_threshold_expression >2sigma(I)
_cod_data_source_file ic500389p_si_002.cif
_cod_data_source_block bm06was
_cod_depositor_comments
;
The following automatic conversions were performed:

'_symmetry_cell_setting' value 'Triclinic' changed to 'triclinic'
according to
/usr/data/users/saulius/automatic-downloads/rss-feeds/ACS/lib/dictionaries/cif_core.dic
dictionary named 'cif_core.dic' version 2.4.2 from 2011-04-26.

Automatic conversion script
Id: cif_fix_values 2281 2013-09-26 08:29:07Z andrius 

 Adding full bibliography for 4337898--4337899.cif.
;
_cod_original_sg_symbol_H-M 'P-1   '
_cod_database_code 4337898

loop_
_symmetry_equiv_pos_as_xyz
'x, y, z'
'-x, -y, -z'

loop_
_atom_site_label
_atom_site_type_symbol
_atom_site_fract_x
_atom_site_fract_y
_atom_site_fract_z
_atom_site_U_iso_or_equiv
_atom_site_adp_type
_atom_site_occupancy
_atom_site_symmetry_multiplicity
_atom_site_calc_flag
_atom_site_refinement_flags
_atom_site_disorder_assembly
_atom_site_disorder_group
Ru1 Ru -0.09363(4) 0.14402(3) 0.68141(3) 0.04161(16) Uani 1 1 d D A .
Ni1 Ni 0.02909(6) 0.03710(5) 0.72889(4) 0.0354(2) Uani 1 1 d D . .
S1 S -0.0102(6) 0.0519(5) 0.6058(2) 0.0460(13) Uani 0.688(19) 1 d PDU A 1
S2 S 0.0740(5) 0.1788(3) 0.7741(4) 0.0416(12) Uani 0.688(19) 1 d PDU A 1
C27 C 0.1177(11) 0.1042(10) 0.5989(8) 0.060(3) Uani 0.688(19) 1 d PDU A 1
H27A H 0.1776 0.0704 0.6169 0.072 Uiso 0.688(19) 1 calc PR A 1
H27B H 0.1112 0.1035 0.5438 0.072 Uiso 0.688(19) 1 calc PR A 1
C28 C 0.1496(10) 0.1942(9) 0.6443(10) 0.058(3) Uani 0.688(19) 1 d PDU A 1
H28A H 0.2111 0.2189 0.6287 0.070 Uiso 0.688(19) 1 calc PR A 1
H28B H 0.0872 0.2269 0.6298 0.070 Uiso 0.688(19) 1 calc PR A 1
C29 C 0.1826(8) 0.2051(9) 0.7307(9) 0.055(3) Uani 0.688(19) 1 d PDU A 1
H29A H 0.2131 0.2646 0.7540 0.066 Uiso 0.688(19) 1 calc PR A 1
H29B H 0.2418 0.1694 0.7449 0.066 Uiso 0.688(19) 1 calc PR A 1
S1B S 0.0211(12) 0.0756(10) 0.6161(6) 0.055(3) Uani 0.312(19) 1 d PDU A 2
S2B S 0.0610(10) 0.1770(6) 0.7878(7) 0.052(3) Uani 0.312(19) 1 d PDU A 2
C27B C 0.1489(19) 0.140(2) 0.6261(17) 0.057(4) Uani 0.312(19) 1 d PDU A 2
H27C H 0.2104 0.1070 0.6413 0.069 Uiso 0.312(19) 1 calc PR A 2
H27D H 0.1484 0.1516 0.5748 0.069 Uiso 0.312(19) 1 calc PR A 2
C28B C 0.170(2) 0.2238(17) 0.6837(19) 0.058(4) Uani 0.312(19) 1 d PDU A 2
H28C H 0.2371 0.2552 0.6802 0.070 Uiso 0.312(19) 1 calc PR A 2
H28D H 0.1089 0.2571 0.6684 0.070 Uiso 0.312(19) 1 calc PR A 2
C29B C 0.1847(16) 0.2190(18) 0.7667(17) 0.052(4) Uani 0.312(19) 1 d PDU A 2
H29C H 0.2094 0.2763 0.7995 0.062 Uiso 0.312(19) 1 calc PR A 2
H29D H 0.2432 0.1829 0.7814 0.062 Uiso 0.312(19) 1 calc PR A 2
P1 P 0.16575(11) -0.04313(9) 0.75438(8) 0.0319(3) Uani 1 1 d . A .
P2 P -0.02267(11) 0.00069(9) 0.82706(8) 0.0322(3) Uani 1 1 d . A .
C1 C 0.3020(4) 0.0085(3) 0.7687(3) 0.0326(12) Uani 1 1 d . . .
C2 C 0.3493(5) 0.0021(4) 0.7075(3) 0.0378(13) Uani 1 1 d . A .
H2A H 0.3138 -0.0350 0.6594 0.045 Uiso 1 1 calc R . .
C3 C 0.4473(5) 0.0493(4) 0.7157(4) 0.0463(15) Uani 1 1 d . . .
H3A H 0.4785 0.0452 0.6735 0.056 Uiso 1 1 calc R A .
C4 C 0.4990(5) 0.1021(4) 0.7858(4) 0.0502(17) Uani 1 1 d . A .
H4A H 0.5660 0.1347 0.7917 0.060 Uiso 1 1 calc R . .
C5 C 0.4548(5) 0.1082(4) 0.8475(4) 0.0501(16) Uani 1 1 d . . .
H5A H 0.4923 0.1440 0.8958 0.060 Uiso 1 1 calc R A .
C6 C 0.3561(5) 0.0624(4) 0.8393(4) 0.0425(14) Uani 1 1 d . A .
H6A H 0.3252 0.0676 0.8817 0.051 Uiso 1 1 calc R . .
C7 C 0.1592(4) -0.1419(4) 0.6864(3) 0.0332(12) Uani 1 1 d . . .
C8 C 0.0920(5) -0.1550(4) 0.6114(4) 0.0492(16) Uani 1 1 d . A .
H8A H 0.0503 -0.1116 0.5958 0.059 Uiso 1 1 calc R . .
C9 C 0.0850(6) -0.2300(4) 0.5593(4) 0.061(2) Uani 1 1 d . . .
H9A H 0.0386 -0.2380 0.5082 0.073 Uiso 1 1 calc R A .
C10 C 0.1449(5) -0.2935(4) 0.5811(4) 0.0521(17) Uani 1 1 d . A .
H10A H 0.1395 -0.3454 0.5453 0.063 Uiso 1 1 calc R . .
C11 C 0.2122(5) -0.2814(4) 0.6546(4) 0.0471(16) Uani 1 1 d . . .
H11A H 0.2538 -0.3251 0.6696 0.057 Uiso 1 1 calc R A .
C12 C 0.2203(5) -0.2062(4) 0.7072(4) 0.0413(14) Uani 1 1 d . A .
H12A H 0.2678 -0.1983 0.7579 0.050 Uiso 1 1 calc R . .
C13 C 0.1677(5) -0.0733(4) 0.8475(3) 0.0363(13) Uani 1 1 d . . .
H13A H 0.1329 -0.1320 0.8371 0.044 Uiso 1 1 calc R A .
H13B H 0.2442 -0.0711 0.8785 0.044 Uiso 1 1 calc R . .
C14 C 0.1070(4) -0.0138(4) 0.8933(3) 0.0357(13) Uani 1 1 d . A .
H14A H 0.1519 0.0413 0.9163 0.043 Uiso 1 1 calc R . .
H14B H 0.0925 -0.0382 0.9358 0.043 Uiso 1 1 calc R . .
C15 C -0.0894(5) 0.0679(4) 0.8882(3) 0.0361(13) Uani 1 1 d . . .
C16 C -0.0368(5) 0.1458(4) 0.9317(4) 0.0453(15) Uani 1 1 d . A .
H16A H 0.0360 0.1619 0.9317 0.054 Uiso 1 1 calc R . .
C17 C -0.0884(6) 0.2007(5) 0.9752(4) 0.0560(18) Uani 1 1 d . . .
H17A H -0.0507 0.2536 1.0049 0.067 Uiso 1 1 calc R A .
C18 C -0.1936(6) 0.1788(5) 0.9756(4) 0.0577(19) Uani 1 1 d . A .
H18A H -0.2291 0.2167 1.0050 0.069 Uiso 1 1 calc R . .
C19 C -0.2480(5) 0.1011(5) 0.9329(4) 0.0513(17) Uani 1 1 d . . .
H19A H -0.3206 0.0855 0.9335 0.062 Uiso 1 1 calc R A .
C20 C -0.1966(5) 0.0463(4) 0.8894(3) 0.0407(14) Uani 1 1 d . A .
H20A H -0.2346 -0.0065 0.8600 0.049 Uiso 1 1 calc R . .
C21 C -0.0969(5) -0.1041(4) 0.8027(4) 0.0402(14) Uani 1 1 d . . .
C22 C -0.1308(5) -0.1472(4) 0.7263(4) 0.0557(18) Uani 1 1 d . A .
H22A H -0.1221 -0.1200 0.6864 0.067 Uiso 1 1 calc R . .
C23 C -0.1782(6) -0.2315(5) 0.7080(5) 0.076(2) Uani 1 1 d . . .
H23A H -0.2008 -0.2619 0.6557 0.092 Uiso 1 1 calc R A .
C24 C -0.1917(6) -0.2695(5) 0.7658(6) 0.077(3) Uani 1 1 d . A .
H24A H -0.2234 -0.3266 0.7530 0.092 Uiso 1 1 calc R . .
C25 C -0.1612(6) -0.2279(5) 0.8407(6) 0.072(2) Uani 1 1 d . . .
H25A H -0.1723 -0.2554 0.8798 0.087 Uiso 1 1 calc R A .
C26 C -0.1135(5) -0.1449(4) 0.8600(4) 0.0547(18) Uani 1 1 d . A .
H26A H -0.0920 -0.1156 0.9126 0.066 Uiso 1 1 calc R . .
C30 C -0.1863(10) 0.2458(7) 0.7253(9) 0.0462(18) Uani 0.812(10) 1 d PDU A 1
C31 C -0.2189(10) 0.1698(9) 0.7438(9) 0.047(2) Uani 0.812(10) 1 d PDU A 1
H31A H -0.2166 0.1688 0.7958 0.056 Uiso 0.812(10) 1 calc PR A 1
C32 C -0.2549(7) 0.0951(9) 0.6859(8) 0.048(2) Uani 0.812(10) 1 d PDU A 1
H32A H -0.2749 0.0442 0.6997 0.058 Uiso 0.812(10) 1 calc PR A 1
C33 C -0.2616(7) 0.0953(8) 0.6076(8) 0.053(2) Uani 0.812(10) 1 d PDU A 1
C34 C -0.2272(10) 0.1719(8) 0.5899(7) 0.049(2) Uani 0.812(10) 1 d PDU A 1
H34A H -0.2294 0.1729 0.5378 0.059 Uiso 0.812(10) 1 calc PR A 1
C35 C -0.1901(10) 0.2460(6) 0.6472(9) 0.0461(19) Uani 0.812(10) 1 d PDU A 1
H35A H -0.1675 0.2965 0.6337 0.055 Uiso 0.812(10) 1 calc PR A 1
C36 C -0.1398(11) 0.3225(8) 0.7914(9) 0.058(3) Uani 0.812(10) 1 d PDU A 1
H36A H -0.0962 0.3027 0.8371 0.069 Uiso 0.812(10) 1 calc PR A 1
C37 C -0.2387(9) 0.3607(7) 0.8118(7) 0.095(4) Uani 0.812(10) 1 d PDU A 1
H37A H -0.2136 0.4054 0.8589 0.142 Uiso 0.812(10) 1 calc PR A 1
H37B H -0.2868 0.3166 0.8206 0.142 Uiso 0.812(10) 1 calc PR A 1
H37C H -0.2789 0.3847 0.7691 0.142 Uiso 0.812(10) 1 calc PR A 1
C38 C -0.0693(9) 0.3865(6) 0.7728(6) 0.082(3) Uani 0.812(10) 1 d PDU A 1
H38A H -0.0113 0.3595 0.7544 0.124 Uiso 0.812(10) 1 calc PR A 1
H38B H -0.0367 0.4307 0.8192 0.124 Uiso 0.812(10) 1 calc PR A 1
H38C H -0.1133 0.4117 0.7323 0.124 Uiso 0.812(10) 1 calc PR A 1
C39 C -0.3042(9) 0.0165(8) 0.5434(8) 0.075(3) Uani 0.812(10) 1 d PDU A 1
H39A H -0.3756 0.0241 0.5109 0.112 Uiso 0.812(10) 1 calc PR A 1
H39B H -0.3116 -0.0326 0.5663 0.112 Uiso 0.812(10) 1 calc PR A 1
H39C H -0.2528 0.0073 0.5118 0.112 Uiso 0.812(10) 1 calc PR A 1
C30B C -0.259(2) 0.102(3) 0.603(3) 0.053(4) Uani 0.188(10) 1 d PDU A 2
C31B C -0.219(4) 0.178(3) 0.587(3) 0.050(4) Uani 0.188(10) 1 d PDU A 2
H31B H -0.2178 0.1796 0.5359 0.060 Uiso 0.188(10) 1 calc PR A 2
C32B C -0.180(4) 0.2504(19) 0.647(3) 0.048(4) Uani 0.188(10) 1 d PDU A 2
H32B H -0.1530 0.3007 0.6353 0.058 Uiso 0.188(10) 1 calc PR A 2
C33B C -0.181(4) 0.249(2) 0.724(4) 0.049(4) Uani 0.188(10) 1 d PDU A 2
C34B C -0.224(4) 0.174(3) 0.739(4) 0.048(4) Uani 0.188(10) 1 d PDU A 2
H34B H -0.2272 0.1720 0.7895 0.057 Uiso 0.188(10) 1 calc PR A 2
C35B C -0.262(2) 0.101(3) 0.680(3) 0.050(4) Uani 0.188(10) 1 d PDU A 2
H35B H -0.2890 0.0506 0.6910 0.060 Uiso 0.188(10) 1 calc PR A 2
C36B C -0.281(3) 0.021(2) 0.540(3) 0.061(5) Uani 0.188(10) 1 d PDU A 2
H36B H -0.2509 0.0306 0.4964 0.074 Uiso 0.188(10) 1 calc PR A 2
C37B C -0.407(2) 0.006(2) 0.512(2) 0.067(9) Uani 0.188(10) 1 d PDU A 2
H37D H -0.4296 -0.0530 0.4850 0.101 Uiso 0.188(10) 1 calc PR A 2
H37E H -0.4333 0.0429 0.4757 0.101 Uiso 0.188(10) 1 calc PR A 2
H37F H -0.4369 0.0193 0.5560 0.101 Uiso 0.188(10) 1 calc PR A 2
C38B C -0.239(3) -0.054(2) 0.567(2) 0.072(9) Uani 0.188(10) 1 d PDU A 2
H38D H -0.2627 -0.0593 0.6134 0.108 Uiso 0.188(10) 1 calc PR A 2
H38E H -0.1592 -0.0473 0.5806 0.108 Uiso 0.188(10) 1 calc PR A 2
H38F H -0.2678 -0.1048 0.5266 0.108 Uiso 0.188(10) 1 calc PR A 2
C39B C -0.159(6) 0.331(3) 0.786(4) 0.067(7) Uani 0.188(10) 1 d PDU A 2
H39D H -0.0832 0.3546 0.7975 0.100 Uiso 0.188(10) 1 calc PR A 2
H39E H -0.1732 0.3180 0.8332 0.100 Uiso 0.188(10) 1 calc PR A 2
H39F H -0.2079 0.3713 0.7676 0.100 Uiso 0.188(10) 1 calc PR A 2
B1 B 0.4798(5) 0.5568(3) 0.7580(3) 0.0325(14) Uani 1 1 d D . .
C56 C 0.3458(4) 0.5412(3) 0.7416(3) 0.0336(12) Uani 1 1 d . B .
C57 C 0.2928(5) 0.5807(4) 0.7943(4) 0.0407(14) Uani 1 1 d . . .
H57A H 0.3358 0.6137 0.8425 0.049 Uiso 1 1 calc R B .
C58 C 0.1801(5) 0.5740(4) 0.7793(4) 0.0457(15) Uani 1 1 d . B .
C59 C 0.1142(5) 0.5238(4) 0.7111(4) 0.0469(16) Uani 1 1 d . . .
H59A H 0.0369 0.5181 0.7009 0.056 Uiso 1 1 calc R B .
C60 C 0.1643(5) 0.4824(4) 0.6585(4) 0.0397(14) Uani 1 1 d . B .
C61 C 0.2774(4) 0.4925(3) 0.6727(3) 0.0360(13) Uani 1 1 d . . .
H61A H 0.3091 0.4654 0.6342 0.043 Uiso 1 1 calc R B .
C62 C 0.1282(5) 0.6232(4) 0.8359(4) 0.062(2) Uani 1 1 d D . .
C63 C 0.0990(4) 0.4255(4) 0.5839(4) 0.0577(19) Uani 1 1 d D . .
C64 C 0.5434(4) 0.5326(3) 0.8393(3) 0.0320(12) Uani 1 1 d . B .
C65 C 0.5031(5) 0.4650(3) 0.8649(3) 0.0349(13) Uani 1 1 d . . .
H65A H 0.4318 0.4377 0.8384 0.042 Uiso 1 1 calc R B .
C66 C 0.5630(5) 0.4361(4) 0.9274(3) 0.0405(14) Uani 1 1 d . B .
C67 C 0.6635(6) 0.4772(4) 0.9705(4) 0.0551(18) Uani 1 1 d . . .
H67A H 0.7032 0.4589 1.0149 0.066 Uiso 1 1 calc R B .
C68 C 0.7057(5) 0.5453(4) 0.9481(4) 0.0517(17) Uani 1 1 d . B .
C69 C 0.6475(5) 0.5714(4) 0.8829(3) 0.0414(14) Uani 1 1 d . . .
H69A H 0.6794 0.6170 0.8673 0.050 Uiso 1 1 calc R B .
C70 C 0.5235(5) 0.3566(4) 0.9453(3) 0.0529(17) Uani 1 1 d D . .
C71 C 0.8149(7) 0.5927(5) 0.9941(4) 0.089(3) Uani 1 1 d D . .
C40 C 0.5176(14) 0.4934(7) 0.6878(9) 0.027(2) Uani 0.577(10) 1 d PGDU B 1
C41 C 0.4808(15) 0.4081(8) 0.6744(10) 0.033(3) Uani 0.577(10) 1 d PGDU B 1
H41A H 0.4307 0.3901 0.7001 0.040 Uiso 0.577(10) 1 calc PR B 1
C42 C 0.517(2) 0.3493(7) 0.6233(17) 0.038(3) Uani 0.577(10) 1 d PGDU B 1
C43 C 0.591(4) 0.3757(7) 0.586(2) 0.042(2) Uani 0.577(10) 1 d PGDU B 1
H43A H 0.6156 0.3354 0.5508 0.051 Uiso 0.577(10) 1 calc PR B 1
C44 C 0.627(4) 0.4609(8) 0.599(2) 0.041(2) Uani 0.577(10) 1 d PGDU B 1
C45 C 0.591(2) 0.5198(6) 0.6502(16) 0.037(3) Uani 0.577(10) 1 d PGDU B 1
H45A H 0.6161 0.5780 0.6593 0.045 Uiso 0.577(10) 1 calc PR B 1
C46 C 0.4784(6) 0.2582(6) 0.6120(4) 0.051(3) Uani 0.577(10) 1 d PDU B 1
C47 C 0.7037(7) 0.4897(5) 0.5589(5) 0.057(3) Uani 0.577(10) 1 d PDU B 1
F1 F 0.4541(8) 0.2346(5) 0.6722(4) 0.063(2) Uani 0.577(10) 1 d PDU B 1
F2 F 0.5379(9) 0.2035(8) 0.5827(6) 0.058(3) Uani 0.577(10) 1 d PDU B 1
F3 F 0.3769(5) 0.2432(6) 0.5585(5) 0.050(2) Uani 0.577(10) 1 d PDU B 1
F4 F 0.7991(6) 0.5291(7) 0.6080(5) 0.086(3) Uani 0.577(10) 1 d PDU B 1
F5 F 0.6658(7) 0.5509(6) 0.5219(6) 0.074(3) Uani 0.577(10) 1 d PDU B 1
F6 F 0.7292(9) 0.4316(5) 0.5075(6) 0.088(3) Uani 0.577(10) 1 d PDU B 1
C40B C 0.531(2) 0.4912(10) 0.6967(13) 0.035(4) Uani 0.423(10) 1 d PGDU B 2
C41B C 0.495(2) 0.4059(11) 0.6830(14) 0.031(3) Uani 0.423(10) 1 d PGDU B 2
H41B H 0.4485 0.3872 0.7113 0.038 Uiso 0.423(10) 1 calc PR B 2
C42B C 0.525(3) 0.3480(10) 0.628(2) 0.039(3) Uani 0.423(10) 1 d PGDU B 2
C43B C 0.593(5) 0.3754(10) 0.587(3) 0.042(3) Uani 0.423(10) 1 d PGDU B 2
H43B H 0.6138 0.3358 0.5491 0.050 Uiso 0.423(10) 1 calc PR B 2
C44B C 0.629(5) 0.4607(11) 0.600(3) 0.041(3) Uani 0.423(10) 1 d PGDU B 2
C45B C 0.599(3) 0.5186(9) 0.655(2) 0.034(3) Uani 0.423(10) 1 d PGDU B 2
H45B H 0.6237 0.5769 0.6647 0.041 Uiso 0.423(10) 1 calc PR B 2
C46B C 0.4773(15) 0.2584(11) 0.6108(10) 0.050(3) Uani 0.423(10) 1 d PDU B 2
C47B C 0.7060(15) 0.4887(12) 0.5599(11) 0.057(3) Uani 0.423(10) 1 d PDU B 2
F1B F 0.5183(11) 0.2345(7) 0.6803(5) 0.064(3) Uani 0.423(10) 1 d PDU B 2
F2B F 0.5206(12) 0.2068(10) 0.5625(7) 0.044(3) Uani 0.423(10) 1 d PDU B 2
F3B F 0.3728(7) 0.2401(10) 0.5875(8) 0.066(4) Uani 0.423(10) 1 d PDU B 2
F4B F 0.8029(7) 0.4660(9) 0.5852(7) 0.082(3) Uani 0.423(10) 1 d PDU B 2
F5B F 0.7154(12) 0.5711(5) 0.5617(8) 0.077(3) Uani 0.423(10) 1 d PDU B 2
F6B F 0.6756(11) 0.4499(8) 0.4836(5) 0.074(3) Uani 0.423(10) 1 d PDU B 2
C48 C 0.4982(6) 0.6602(4) 0.7612(10) 0.031(2) Uani 0.589(11) 1 d PDU B 1
C49 C 0.4957(11) 0.6947(7) 0.6965(9) 0.032(2) Uani 0.589(11) 1 d PDU B 1
H49A H 0.4817 0.6576 0.6473 0.039 Uiso 0.589(11) 1 calc PR B 1
C50 C 0.513(2) 0.7810(8) 0.7014(8) 0.038(2) Uani 0.589(11) 1 d PDU B 1
C51 C 0.533(4) 0.8374(8) 0.7713(9) 0.040(2) Uani 0.589(11) 1 d PDU B 1
H51A H 0.5451 0.8964 0.7746 0.048 Uiso 0.589(11) 1 calc PR B 1
C52 C 0.536(4) 0.8056(7) 0.8368(9) 0.038(2) Uani 0.589(11) 1 d PDU B 1
C53 C 0.519(2) 0.7194(8) 0.8314(10) 0.034(2) Uani 0.589(11) 1 d PDU B 1
H53A H 0.5219 0.6996 0.8772 0.041 Uiso 0.589(11) 1 calc PR B 1
C54 C 0.5507(7) 0.8632(5) 0.9126(6) 0.054(3) Uani 0.589(11) 1 d PDU B 1
C55 C 0.5124(6) 0.8117(5) 0.6294(5) 0.050(3) Uani 0.589(11) 1 d PDU B 1
F7 F 0.4548(6) 0.8703(7) 0.9322(6) 0.087(3) Uani 0.589(11) 1 d PDU B 1
F8 F 0.6115(9) 0.8373(6) 0.9724(4) 0.078(3) Uani 0.589(11) 1 d PDU B 1
F9 F 0.5909(10) 0.9419(4) 0.9177(5) 0.075(3) Uani 0.589(11) 1 d PDU B 1
F10 F 0.5789(8) 0.8855(5) 0.6475(7) 0.061(3) Uani 0.589(11) 1 d PDU B 1
F11 F 0.4144(6) 0.8291(7) 0.5938(6) 0.065(3) Uani 0.589(11) 1 d PDU B 1
F12 F 0.5456(9) 0.7564(6) 0.5786(6) 0.054(3) Uani 0.589(11) 1 d PDU B 1
C48B C 0.5109(7) 0.6596(5) 0.7642(14) 0.028(3) Uani 0.411(11) 1 d PDU B 2
C49B C 0.5074(16) 0.6939(10) 0.6993(13) 0.037(3) Uani 0.411(11) 1 d PDU B 2
H49B H 0.4978 0.6567 0.6507 0.045 Uiso 0.411(11) 1 calc PR B 2
C50B C 0.518(3) 0.7803(10) 0.7036(11) 0.038(3) Uani 0.411(11) 1 d PDU B 2
C51B C 0.532(5) 0.8369(11) 0.7727(12) 0.041(3) Uani 0.411(11) 1 d PDU B 2
H51B H 0.5386 0.8960 0.7753 0.049 Uiso 0.411(11) 1 calc PR B 2
C52B C 0.535(6) 0.8053(10) 0.8384(12) 0.039(3) Uani 0.411(11) 1 d PDU B 2
C53B C 0.525(3) 0.7189(10) 0.8336(14) 0.035(3) Uani 0.411(11) 1 d PDU B 2
H53B H 0.5282 0.6990 0.8795 0.041 Uiso 0.411(11) 1 calc PR B 2
C54B C 0.5504(17) 0.8628(12) 0.9144(11) 0.054(3) Uani 0.411(11) 1 d PDU B 2
C55B C 0.5120(16) 0.8105(11) 0.6308(10) 0.049(3) Uani 0.411(11) 1 d PDU B 2
F7B F 0.4977(13) 0.8377(8) 0.9585(7) 0.080(4) Uani 0.411(11) 1 d PDU B 2
F8B F 0.6567(8) 0.8734(10) 0.9554(7) 0.086(4) Uani 0.411(11) 1 d PDU B 2
F9B F 0.5263(12) 0.9413(6) 0.9088(7) 0.065(3) Uani 0.411(11) 1 d PDU B 2
F10B F 0.5389(12) 0.8937(5) 0.6377(10) 0.060(4) Uani 0.411(11) 1 d PDU B 2
F11B F 0.4098(7) 0.7947(9) 0.5806(8) 0.054(3) Uani 0.411(11) 1 d PDU B 2
F12B F 0.5769(10) 0.7719(9) 0.5903(9) 0.047(4) Uani 0.411(11) 1 d PDU B 2
F13 F 0.0286(9) 0.5892(9) 0.8341(9) 0.100(4) Uani 0.536(18) 1 d PDU B 1
F14 F 0.1853(9) 0.6312(8) 0.9109(4) 0.067(3) Uani 0.536(18) 1 d PDU B 1
F15 F 0.1153(12) 0.7015(6) 0.8281(7) 0.076(3) Uani 0.536(18) 1 d PDU B 1
F13B F 0.0215(7) 0.6236(10) 0.8049(8) 0.084(4) Uani 0.464(18) 1 d PDU B 2
F14B F 0.1406(13) 0.5966(9) 0.8997(7) 0.075(4) Uani 0.464(18) 1 d PDU B 2
F15B F 0.1685(13) 0.7054(6) 0.8536(9) 0.078(4) Uani 0.464(18) 1 d PDU B 2
F16 F 0.0071(8) 0.3875(9) 0.5900(6) 0.075(3) Uani 0.63(3) 1 d PDU B 1
F17 F 0.0779(13) 0.4649(7) 0.5261(6) 0.085(4) Uani 0.63(3) 1 d PDU B 1
F18 F 0.1512(7) 0.3597(5) 0.5584(6) 0.058(3) Uani 0.63(3) 1 d PDU B 1
F16B F -0.0077(7) 0.4258(15) 0.5792(8) 0.064(5) Uani 0.37(3) 1 d PDU B 2
F17B F 0.1088(13) 0.4501(12) 0.5205(7) 0.055(4) Uani 0.37(3) 1 d PDU B 2
F18B F 0.1241(19) 0.3475(7) 0.5782(13) 0.092(6) Uani 0.37(3) 1 d PDU B 2
F19 F 0.4218(5) 0.3274(5) 0.9091(5) 0.079(2) Uani 0.714(12) 1 d PDU B 1
F20 F 0.5838(6) 0.2937(3) 0.9271(5) 0.074(2) Uani 0.714(12) 1 d PDU B 1
F21 F 0.5342(8) 0.3626(5) 1.0203(3) 0.075(2) Uani 0.714(12) 1 d PDU B 1
F19B F 0.4204(10) 0.3564(13) 0.9515(13) 0.088(6) Uani 0.286(12) 1 d PDU B 2
F20B F 0.5149(19) 0.2898(8) 0.8880(8) 0.082(5) Uani 0.286(12) 1 d PDU B 2
F21B F 0.5812(14) 0.3384(12) 1.0105(8) 0.072(5) Uani 0.286(12) 1 d PDU B 2
F22 F 0.8675(9) 0.5638(7) 1.0521(7) 0.115(4) Uani 0.599(11) 1 d PDU B 1
F23 F 0.8050(8) 0.6759(5) 1.0162(6) 0.086(3) Uani 0.599(11) 1 d PDU B 1
F24 F 0.8832(6) 0.5955(7) 0.9480(5) 0.098(3) Uani 0.599(11) 1 d PDU B 1
F22B F 0.8933(10) 0.5436(9) 0.9880(10) 0.115(5) Uani 0.401(11) 1 d PDU B 2
F23B F 0.8210(11) 0.6014(9) 1.0717(5) 0.082(4) Uani 0.401(11) 1 d PDU B 2
F24B F 0.8378(14) 0.6682(8) 0.9852(10) 0.105(5) Uani 0.401(11) 1 d PDU B 2

loop_
_atom_site_aniso_label
_atom_site_aniso_U_11
_atom_site_aniso_U_22
_atom_site_aniso_U_33
_atom_site_aniso_U_23
_atom_site_aniso_U_13
_atom_site_aniso_U_12
Ru1 0.0361(3) 0.0517(3) 0.0499(3) 0.0278(3) 0.0189(2) 0.0191(2)
Ni1 0.0341(4) 0.0406(5) 0.0390(4) 0.0183(3) 0.0141(3) 0.0128(3)
S1 0.040(2) 0.069(3) 0.0435(17) 0.0288(16) 0.0221(15) 0.024(2)
S2 0.0296(19) 0.0363(19) 0.067(2) 0.0251(16) 0.0170(17) 0.0026(13)
C27 0.049(5) 0.084(7) 0.067(6) 0.043(5) 0.029(5) 0.026(5)
C28 0.047(5) 0.075(7) 0.076(7) 0.048(6) 0.032(5) 0.016(5)
C29 0.041(4) 0.070(6) 0.075(8) 0.043(6) 0.031(5) 0.010(4)
S1B 0.044(5) 0.082(6) 0.068(5) 0.051(4) 0.037(4) 0.027(4)
S2B 0.027(4) 0.058(5) 0.089(6) 0.045(4) 0.026(4) 0.002(3)
C27B 0.047(7) 0.076(10) 0.075(8) 0.047(8) 0.038(7) 0.017(7)
C28B 0.046(7) 0.074(8) 0.079(9) 0.045(7) 0.035(7) 0.015(6)
C29B 0.040(6) 0.060(8) 0.076(8) 0.042(8) 0.032(7) 0.008(6)
P1 0.0300(7) 0.0339(8) 0.0331(8) 0.0108(6) 0.0075(6) 0.0070(6)
P2 0.0320(7) 0.0339(8) 0.0322(8) 0.0103(6) 0.0089(6) 0.0047(6)
C1 0.029(3) 0.032(3) 0.037(3) 0.010(3) 0.007(2) 0.006(2)
C2 0.040(3) 0.034(3) 0.043(3) 0.012(3) 0.015(3) 0.010(3)
C3 0.044(4) 0.046(4) 0.057(4) 0.018(3) 0.022(3) 0.011(3)
C4 0.042(4) 0.044(4) 0.068(5) 0.023(4) 0.014(3) -0.001(3)
C5 0.046(4) 0.039(4) 0.056(4) 0.005(3) 0.002(3) -0.003(3)
C6 0.043(3) 0.042(4) 0.042(4) 0.009(3) 0.010(3) 0.006(3)
C7 0.029(3) 0.036(3) 0.031(3) 0.006(2) 0.005(2) 0.000(2)
C8 0.050(4) 0.042(4) 0.047(4) 0.007(3) -0.002(3) 0.012(3)
C9 0.066(5) 0.055(5) 0.043(4) -0.003(3) -0.009(3) 0.011(4)
C10 0.054(4) 0.041(4) 0.051(4) -0.004(3) 0.005(3) 0.003(3)
C11 0.047(4) 0.035(4) 0.059(4) 0.011(3) 0.011(3) 0.009(3)
C12 0.036(3) 0.040(4) 0.043(4) 0.006(3) 0.002(3) 0.006(3)
C13 0.034(3) 0.039(3) 0.036(3) 0.013(3) 0.006(3) 0.007(3)
C14 0.036(3) 0.041(3) 0.031(3) 0.013(3) 0.008(2) 0.001(3)
C15 0.038(3) 0.042(3) 0.031(3) 0.012(3) 0.009(3) 0.008(3)
C16 0.041(3) 0.048(4) 0.043(4) 0.003(3) 0.009(3) 0.007(3)
C17 0.061(4) 0.051(4) 0.050(4) -0.001(3) 0.012(3) 0.015(3)
C18 0.063(5) 0.068(5) 0.046(4) 0.009(4) 0.020(4) 0.029(4)
C19 0.045(4) 0.070(5) 0.048(4) 0.020(4) 0.018(3) 0.020(3)
C20 0.039(3) 0.048(4) 0.037(3) 0.012(3) 0.010(3) 0.008(3)
C21 0.031(3) 0.040(3) 0.051(4) 0.013(3) 0.010(3) 0.005(3)
C22 0.052(4) 0.054(4) 0.054(4) 0.001(3) 0.011(3) -0.004(3)
C23 0.065(5) 0.058(5) 0.083(6) -0.018(5) 0.006(4) -0.012(4)
C24 0.057(5) 0.043(5) 0.126(8) 0.025(5) 0.016(5) -0.009(4)
C25 0.061(5) 0.058(5) 0.098(7) 0.037(5) 0.009(5) -0.007(4)
C26 0.051(4) 0.048(4) 0.065(5) 0.022(4) 0.012(3) -0.002(3)
C30 0.035(3) 0.054(4) 0.056(4) 0.018(3) 0.015(3) 0.021(3)
C31 0.037(4) 0.063(4) 0.052(4) 0.027(3) 0.018(3) 0.019(3)
C32 0.035(3) 0.057(4) 0.062(4) 0.026(3) 0.019(3) 0.011(3)
C33 0.042(4) 0.058(4) 0.060(4) 0.017(3) 0.013(3) 0.015(3)
C34 0.044(4) 0.062(4) 0.050(4) 0.025(3) 0.014(3) 0.021(3)
C35 0.040(4) 0.050(4) 0.060(4) 0.030(3) 0.019(3) 0.023(3)
C36 0.052(6) 0.057(5) 0.066(5) 0.015(4) 0.015(4) 0.025(4)
C37 0.086(7) 0.089(7) 0.099(7) -0.016(6) 0.032(6) 0.026(6)
C38 0.091(7) 0.061(6) 0.091(7) 0.016(5) 0.017(6) 0.001(5)
C39 0.063(6) 0.074(6) 0.079(6) 0.001(5) 0.017(5) 0.006(5)
C30B 0.042(6) 0.060(6) 0.059(6) 0.018(5) 0.014(6) 0.016(6)
C31B 0.042(6) 0.059(6) 0.056(6) 0.023(5) 0.016(6) 0.020(6)
C32B 0.041(6) 0.055(6) 0.058(6) 0.024(6) 0.016(6) 0.022(6)
C33B 0.039(6) 0.056(5) 0.058(5) 0.022(5) 0.016(5) 0.020(5)
C34B 0.037(6) 0.059(6) 0.056(6) 0.024(6) 0.017(6) 0.019(6)
C35B 0.038(6) 0.058(6) 0.060(6) 0.024(6) 0.016(6) 0.014(6)
C36B 0.048(9) 0.064(8) 0.068(8) 0.010(8) 0.012(8) 0.013(8)
C37B 0.060(12) 0.065(12) 0.074(12) 0.010(10) 0.015(10) 0.010(10)
C38B 0.068(12) 0.072(12) 0.071(12) 0.007(10) 0.016(10) 0.005(10)
C39B 0.063(10) 0.065(10) 0.072(10) 0.011(9) 0.017(9) 0.015(9)
B1 0.034(3) 0.031(3) 0.034(3) 0.010(3) 0.009(3) 0.000(3)
C56 0.035(3) 0.033(3) 0.032(3) 0.007(2) 0.008(2) 0.002(2)
C57 0.037(3) 0.040(3) 0.042(3) 0.005(3) 0.007(3) 0.007(3)
C58 0.044(4) 0.046(4) 0.050(4) 0.010(3) 0.015(3) 0.013(3)
C59 0.030(3) 0.050(4) 0.061(4) 0.020(3) 0.009(3) 0.005(3)
C60 0.035(3) 0.032(3) 0.048(4) 0.012(3) 0.003(3) -0.001(3)
C61 0.038(3) 0.031(3) 0.037(3) 0.007(3) 0.007(3) 0.002(2)
C62 0.044(4) 0.065(5) 0.079(6) 0.014(4) 0.022(4) 0.009(4)
C63 0.041(4) 0.048(4) 0.069(5) 0.019(4) -0.013(3) -0.005(3)
C64 0.038(3) 0.029(3) 0.031(3) 0.008(2) 0.011(2) 0.003(2)
C65 0.041(3) 0.029(3) 0.035(3) 0.004(2) 0.013(3) 0.000(2)
C66 0.054(4) 0.031(3) 0.036(3) 0.004(3) 0.012(3) -0.002(3)
C67 0.069(5) 0.047(4) 0.043(4) 0.021(3) -0.002(3) 0.003(3)
C68 0.049(4) 0.046(4) 0.051(4) 0.018(3) -0.005(3) -0.006(3)
C69 0.043(3) 0.035(3) 0.042(3) 0.012(3) 0.002(3) -0.007(3)
C70 0.086(5) 0.037(4) 0.039(4) 0.008(3) 0.023(4) 0.004(4)
C71 0.096(7) 0.074(6) 0.077(6) 0.043(5) -0.025(5) -0.012(5)
C40 0.021(5) 0.031(4) 0.031(5) 0.016(4) 0.002(4) 0.014(3)
C41 0.039(6) 0.036(4) 0.027(5) 0.015(4) 0.006(5) 0.010(4)
C42 0.046(5) 0.035(4) 0.033(4) 0.011(4) 0.008(4) 0.010(4)
C43 0.047(5) 0.043(4) 0.039(5) 0.007(4) 0.013(4) 0.014(4)
C44 0.042(4) 0.044(4) 0.040(4) 0.011(4) 0.017(4) 0.009(4)
C45 0.034(5) 0.039(4) 0.039(5) 0.010(4) 0.007(5) 0.005(4)
C46 0.069(5) 0.040(4) 0.048(5) 0.008(4) 0.023(5) 0.011(4)
C47 0.058(5) 0.059(5) 0.060(5) 0.009(5) 0.030(4) 0.010(5)
F1 0.086(5) 0.047(4) 0.061(4) 0.015(3) 0.030(4) -0.004(4)
F2 0.057(5) 0.041(4) 0.070(6) 0.007(4) 0.011(4) 0.021(3)
F3 0.054(4) 0.045(4) 0.059(4) 0.009(4) 0.031(3) -0.003(3)
F4 0.066(4) 0.103(5) 0.088(5) 0.011(4) 0.033(4) -0.023(4)
F5 0.074(5) 0.088(5) 0.079(5) 0.039(4) 0.038(4) 0.006(4)
F6 0.092(5) 0.086(5) 0.100(5) -0.001(4) 0.067(4) 0.010(4)
C40B 0.037(6) 0.039(5) 0.025(5) 0.008(5) 0.001(5) -0.002(5)
C41B 0.028(6) 0.036(5) 0.032(6) 0.010(5) 0.007(5) 0.010(4)
C42B 0.044(5) 0.036(4) 0.036(5) 0.009(4) 0.010(5) 0.011(4)
C43B 0.046(5) 0.042(5) 0.039(5) 0.007(5) 0.014(5) 0.014(5)
C44B 0.043(5) 0.044(4) 0.042(5) 0.011(4) 0.017(4) 0.010(4)
C45B 0.032(6) 0.036(5) 0.037(5) 0.014(4) 0.007(5) 0.009(5)
C46B 0.066(6) 0.040(5) 0.048(6) 0.009(5) 0.022(5) 0.011(5)
C47B 0.057(6) 0.060(6) 0.060(6) 0.011(5) 0.030(5) 0.009(5)
F1B 0.085(6) 0.051(5) 0.058(5) 0.021(4) 0.020(4) -0.004(5)
F2B 0.054(5) 0.037(5) 0.041(5) 0.010(4) 0.010(4) 0.017(4)
F3B 0.065(5) 0.062(5) 0.084(6) 0.009(5) 0.047(5) -0.003(4)
F4B 0.063(5) 0.102(6) 0.096(6) 0.033(5) 0.037(4) 0.009(4)
F5B 0.085(6) 0.068(5) 0.087(6) 0.014(4) 0.046(5) -0.004(4)
F6B 0.077(6) 0.094(6) 0.059(5) 0.022(4) 0.032(4) -0.004(5)
C48 0.029(4) 0.032(4) 0.033(4) 0.010(3) 0.008(4) 0.002(4)
C49 0.030(4) 0.039(4) 0.032(4) 0.011(4) 0.010(4) 0.011(4)
C50 0.041(4) 0.040(4) 0.040(4) 0.016(3) 0.013(4) 0.009(4)
C51 0.045(5) 0.033(4) 0.047(4) 0.016(4) 0.014(4) 0.006(4)
C52 0.044(4) 0.033(4) 0.039(4) 0.008(3) 0.013(4) 0.006(4)
C53 0.038(5) 0.035(4) 0.033(4) 0.013(4) 0.011(4) 0.003(4)
C54 0.069(5) 0.040(5) 0.050(5) 0.008(4) 0.017(5) 0.005(5)
C55 0.062(5) 0.048(5) 0.049(4) 0.020(4) 0.022(5) 0.013(5)
F7 0.086(5) 0.098(5) 0.071(5) -0.011(4) 0.030(4) 0.020(4)
F8 0.110(5) 0.066(4) 0.043(4) 0.002(3) 0.001(4) 0.021(4)
F9 0.098(5) 0.048(4) 0.074(4) 0.001(3) 0.027(4) -0.013(4)
F10 0.075(5) 0.056(4) 0.066(4) 0.038(3) 0.025(4) 0.009(3)
F11 0.079(4) 0.070(5) 0.057(4) 0.035(4) 0.015(3) 0.032(4)
F12 0.067(5) 0.055(5) 0.044(4) 0.014(3) 0.020(4) 0.004(4)
C48B 0.022(5) 0.032(5) 0.031(5) 0.010(4) 0.007(5) 0.009(5)
C49B 0.039(6) 0.039(5) 0.034(5) 0.011(4) 0.009(5) 0.008(5)
C50B 0.041(5) 0.040(4) 0.040(4) 0.016(4) 0.014(4) 0.009(5)
C51B 0.045(5) 0.033(5) 0.046(5) 0.015(4) 0.013(5) 0.007(5)
C52B 0.045(5) 0.034(4) 0.040(4) 0.009(4) 0.015(5) 0.005(5)
C53B 0.037(5) 0.035(5) 0.034(5) 0.010(4) 0.012(5) 0.002(5)
C54B 0.069(6) 0.042(5) 0.050(5) 0.006(5) 0.016(6) 0.005(6)
C55B 0.060(6) 0.047(6) 0.048(5) 0.020(5) 0.020(5) 0.013(5)
F7B 0.106(6) 0.078(6) 0.062(5) 0.008(4) 0.040(5) -0.007(5)
F8B 0.084(6) 0.091(6) 0.066(5) -0.008(5) 0.012(5) 0.005(5)
F9B 0.082(6) 0.041(5) 0.064(5) 0.004(4) 0.011(5) 0.018(4)
F10B 0.078(6) 0.052(5) 0.059(5) 0.031(4) 0.022(5) 0.018(4)
F11B 0.063(5) 0.057(6) 0.049(5) 0.027(5) 0.012(4) 0.018(4)
F12B 0.049(6) 0.056(6) 0.043(5) 0.017(4) 0.019(4) 0.007(5)
F13 0.086(5) 0.111(6) 0.112(6) 0.005(5) 0.058(5) 0.002(4)
F14 0.073(5) 0.075(6) 0.063(5) 0.014(4) 0.032(4) 0.032(4)
F15 0.090(6) 0.067(5) 0.080(5) 0.019(4) 0.032(4) 0.042(4)
F13B 0.067(5) 0.101(6) 0.084(6) 0.008(5) 0.024(4) 0.045(5)
F14B 0.086(6) 0.085(6) 0.072(5) 0.027(4) 0.042(4) 0.026(5)
F15B 0.088(7) 0.073(6) 0.077(6) 0.003(4) 0.039(5) 0.012(5)
F16 0.055(4) 0.073(6) 0.081(5) -0.014(4) 0.020(4) -0.022(4)
F17 0.092(6) 0.080(5) 0.071(5) 0.020(4) -0.004(4) 0.015(4)
F18 0.054(4) 0.056(4) 0.056(4) -0.005(3) 0.013(3) -0.007(3)
F16B 0.044(6) 0.077(8) 0.059(6) 0.006(5) 0.004(4) -0.009(5)
F17B 0.043(6) 0.071(7) 0.048(6) -0.001(5) 0.017(4) 0.002(5)
F18B 0.094(8) 0.077(7) 0.093(8) 0.022(5) 0.004(5) 0.002(6)
F19 0.075(4) 0.067(4) 0.091(5) 0.042(4) 0.002(3) -0.027(3)
F20 0.080(4) 0.038(3) 0.108(5) 0.017(3) 0.033(4) 0.008(3)
F21 0.112(5) 0.068(4) 0.055(3) 0.026(3) 0.034(3) -0.004(4)
F19B 0.093(8) 0.080(8) 0.094(8) 0.027(6) 0.029(6) -0.009(5)
F20B 0.100(8) 0.067(7) 0.079(7) 0.014(5) 0.026(6) 0.001(6)
F21B 0.080(7) 0.070(7) 0.073(7) 0.040(5) 0.018(5) 0.005(5)
F22 0.094(5) 0.117(6) 0.111(6) 0.050(5) -0.027(4) -0.006(4)
F23 0.077(5) 0.079(5) 0.084(5) 0.000(4) 0.007(4) -0.025(4)
F24 0.060(4) 0.110(6) 0.111(6) 0.018(4) 0.012(4) -0.016(4)
F22B 0.085(6) 0.124(7) 0.122(7) 0.009(6) 0.019(5) 0.002(5)
F23B 0.072(6) 0.080(6) 0.072(6) 0.006(5) -0.009(5) 0.005(5)
F24B 0.096(7) 0.108(7) 0.104(7) 0.035(6) 0.012(5) -0.018(5)

loop_
_atom_type_symbol
_atom_type_description
_atom_type_scat_dispersion_real
_atom_type_scat_dispersion_imag
_atom_type_scat_source
C C 0.0033 0.0016 'International Tables Vol C Tables 4.2.6.8 and 6.1.1.4'
H H 0.0000 0.0000 'International Tables Vol C Tables 4.2.6.8 and 6.1.1.4'
B B 0.0013 0.0007 'International Tables Vol C Tables 4.2.6.8 and 6.1.1.4'
F F 0.0171 0.0103 'International Tables Vol C Tables 4.2.6.8 and 6.1.1.4'
P P 0.1023 0.0942 'International Tables Vol C Tables 4.2.6.8 and 6.1.1.4'
S S 0.1246 0.1234 'International Tables Vol C Tables 4.2.6.8 and 6.1.1.4'
Ni Ni 0.3393 1.1124 'International Tables Vol C Tables 4.2.6.8 and 6.1.1.4'
Ru Ru -1.2594 0.8363 'International Tables Vol C Tables 4.2.6.8 and 6.1.1.4'

loop_
_exptl_crystal_face_index_h
_exptl_crystal_face_index_k
_exptl_crystal_face_index_l
_exptl_crystal_face_perp_dist
0.00 0.00 -1.00 0.0860
0.00 0.00 1.00 0.0600
0.00 -1.00 0.00 0.0310
0.00 1.00 0.00 0.0140
1.00 0.00 0.00 0.1100
-1.00 0.00 0.00 0.1000

loop_
_geom_angle_atom_site_label_1
_geom_angle_atom_site_label_2
_geom_angle_atom_site_label_3
_geom_angle
C32 Ru1 C34 67.2(3)
C32 Ru1 C31 37.5(3)
C34 Ru1 C31 79.0(3)
C32 Ru1 C35B 4(2)
C34 Ru1 C35B 63(2)
C31 Ru1 C35B 37.7(16)
C32 Ru1 C31B 71(2)
C34 Ru1 C31B 4(2)
C31 Ru1 C31B 82(2)
C35B Ru1 C31B 67.0(7)
C32 Ru1 C34B 37.3(16)
C34 Ru1 C34B 76(2)
C31 Ru1 C34B 3(2)
C35B Ru1 C34B 37.1(5)
C31B Ru1 C34B 78.9(7)
C32 Ru1 C32B 83(2)
C34 Ru1 C32B 38.9(15)
C31 Ru1 C32B 70(2)
C35B Ru1 C32B 79.4(7)
C31B Ru1 C32B 37.3(5)
C34B Ru1 C32B 66.8(7)
C32 Ru1 C30B 40.9(19)
C34 Ru1 C30B 33.4(15)
C31 Ru1 C30B 69.4(19)
C35B Ru1 C30B 37.6(5)
C31B Ru1 C30B 37.2(5)
C34B Ru1 C30B 67.4(7)
C32B Ru1 C30B 67.5(7)
C32 Ru1 C35 79.6(3)
C34 Ru1 C35 37.1(3)
C31 Ru1 C35 66.9(3)
C35B Ru1 C35 76(2)
C31B Ru1 C35 35.9(16)
C34B Ru1 C35 64(2)
C32B Ru1 C35 4(2)
C30B Ru1 C35 64.5(14)
C32 Ru1 C33B 69.9(17)
C34 Ru1 C33B 67(2)
C31 Ru1 C33B 40(2)
C35B Ru1 C33B 67.7(7)
C31B Ru1 C33B 67.6(7)
C34B Ru1 C33B 37.5(5)
C32B Ru1 C33B 37.3(5)
C30B Ru1 C33B 80.6(7)
C35 Ru1 C33B 36(2)
C32 Ru1 C33 37.4(3)
C34 Ru1 C33 37.4(3)
C31 Ru1 C33 67.4(4)
C35B Ru1 C33 34.2(18)
C31B Ru1 C33 41.3(16)
C34B Ru1 C33 65.6(19)
C32B Ru1 C33 70.6(15)
C30B Ru1 C33 4.2(17)
C35 Ru1 C33 67.5(4)
C33B Ru1 C33 81.4(17)
C32 Ru1 C30 67.5(4)
C34 Ru1 C30 67.1(4)
C31 Ru1 C30 37.1(3)
C35B Ru1 C30 65.4(17)
C31B Ru1 C30 68(2)
C34B Ru1 C30 34.9(19)
C32B Ru1 C30 39(2)
C30B Ru1 C30 79.2(16)
C35 Ru1 C30 37.3(3)
C33B Ru1 C30 2.6(19)
C33 Ru1 C30 79.9(3)
P2 Ni1 P1 87.13(6)
P2 Ni1 S1 150.5(2)
P1 Ni1 S1 111.21(12)
P2 Ni1 S1B 160.9(3)
P1 Ni1 S1B 109.3(2)
S1 Ni1 S1B 13.0(3)
P2 Ni1 S2 101.1(2)
P1 Ni1 S2 115.99(14)
S1 Ni1 S2 91.56(19)
S1B Ni1 S2 80.9(4)
P2 Ni1 S2B 92.7(4)
P1 Ni1 S2B 118.0(3)
S1 Ni1 S2B 98.1(3)
S1B Ni1 S2B 88.1(4)
S2 Ni1 S2B 8.6(5)
P2 Ni1 Ru1 107.20(5)
P1 Ni1 Ru1 164.88(5)
S1 Ni1 Ru1 57.98(11)
S1B Ni1 Ru1 57.6(2)
S2 Ni1 Ru1 57.51(12)
S2B Ni1 Ru1 57.9(3)
C27 S1 Ni1 103.7(4)
C27 S1 Ru1 111.0(4)
Ni1 S1 Ru1 67.20(10)
C29 S2 Ni1 104.3(5)
C29 S2 Ru1 111.1(5)
Ni1 S2 Ru1 66.81(10)
C28 C27 S1 115.8(7)
C28 C27 H27A 108.3
S1 C27 H27A 108.3
C28 C27 H27B 108.3
S1 C27 H27B 108.3
H27A C27 H27B 107.4
C29 C28 C27 115.4(9)
C29 C28 H28A 108.4
C27 C28 H28A 108.4
C29 C28 H28B 108.4
C27 C28 H28B 108.4
H28A C28 H28B 107.5
C28 C29 S2 115.9(7)
C28 C29 H29A 108.3
S2 C29 H29A 108.3
C28 C29 H29B 108.3
S2 C29 H29B 108.3
H29A C29 H29B 107.4
C27B S1B Ni1 108.8(10)
C27B S1B Ru1 114.0(9)
Ni1 S1B Ru1 67.3(2)
C29B S2B Ni1 106.4(11)
C29B S2B Ru1 114.5(9)
Ni1 S2B Ru1 66.4(2)
C28B C27B S1B 115.7(13)
C28B C27B H27C 108.3
S1B C27B H27C 108.3
C28B C27B H27D 108.3
S1B C27B H27D 108.3
H27C C27B H27D 107.4
C29B C28B C27B 116.1(15)
C29B C28B H28C 108.3
C27B C28B H28C 108.3
C29B C28B H28D 108.3
C27B C28B H28D 108.3
H28C C28B H28D 107.4
C28B C29B S2B 114.7(13)
C28B C29B H29C 108.6
S2B C29B H29C 108.6
C28B C29B H29D 108.6
S2B C29B H29D 108.6
H29C C29B H29D 107.6
C7 P1 C1 104.2(3)
C7 P1 C13 105.2(3)
C1 P1 C13 105.3(3)
C7 P1 Ni1 118.06(18)
C1 P1 Ni1 115.70(18)
C13 P1 Ni1 107.26(18)
C15 P2 C21 106.5(3)
C15 P2 C14 104.4(3)
C21 P2 C14 102.0(3)
C15 P2 Ni1 124.14(19)
C21 P2 Ni1 113.8(2)
C14 P2 Ni1 103.22(18)
C2 C1 C6 118.8(5)
C2 C1 P1 120.7(4)
C6 C1 P1 120.1(4)
C3 C2 C1 120.9(6)
C3 C2 H2A 119.6
C1 C2 H2A 119.6
C4 C3 C2 119.2(6)
C4 C3 H3A 120.4
C2 C3 H3A 120.4
C3 C4 C5 120.9(6)
C3 C4 H4A 119.6
C5 C4 H4A 119.6
C4 C5 C6 120.2(6)
C4 C5 H5A 119.9
C6 C5 H5A 119.9
C5 C6 C1 120.0(6)
C5 C6 H6A 120.0
C1 C6 H6A 120.0
C8 C7 C12 118.2(5)
C8 C7 P1 120.1(4)
C12 C7 P1 121.6(4)
C9 C8 C7 120.9(6)
C9 C8 H8A 119.6
C7 C8 H8A 119.6
C10 C9 C8 120.2(6)
C10 C9 H9A 119.9
C8 C9 H9A 119.9
C11 C10 C9 119.7(6)
C11 C10 H10A 120.1
C9 C10 H10A 120.1
C10 C11 C12 120.6(6)
C10 C11 H11A 119.7
C12 C11 H11A 119.7
C11 C12 C7 120.4(6)
C11 C12 H12A 119.8
C7 C12 H12A 119.8
C14 C13 P1 110.8(4)
C14 C13 H13A 109.5
P1 C13 H13A 109.5
C14 C13 H13B 109.5
P1 C13 H13B 109.5
H13A C13 H13B 108.1
C13 C14 P2 108.5(4)
C13 C14 H14A 110.0
P2 C14 H14A 110.0
C13 C14 H14B 110.0
P2 C14 H14B 110.0
H14A C14 H14B 108.4
C16 C15 C20 117.8(5)
C16 C15 P2 120.1(4)
C20 C15 P2 122.0(5)
C17 C16 C15 121.3(6)
C17 C16 H16A 119.4
C15 C16 H16A 119.4
C18 C17 C16 120.2(7)
C18 C17 H17A 119.9
C16 C17 H17A 119.9
C17 C18 C19 119.8(6)
C17 C18 H18A 120.1
C19 C18 H18A 120.1
C20 C19 C18 120.1(6)
C20 C19 H19A 120.0
C18 C19 H19A 120.0
C19 C20 C15 120.8(6)
C19 C20 H20A 119.6
C15 C20 H20A 119.6
C22 C21 C26 119.0(6)
C22 C21 P2 119.5(5)
C26 C21 P2 121.4(5)
C21 C22 C23 119.6(7)
C21 C22 H22A 120.2
C23 C22 H22A 120.2
C24 C23 C22 119.6(8)
C24 C23 H23A 120.2
C22 C23 H23A 120.2
C25 C24 C23 121.7(7)
C25 C24 H24A 119.1
C23 C24 H24A 119.1
C24 C25 C26 119.6(8)
C24 C25 H25A 120.2
C26 C25 H25A 120.2
C25 C26 C21 120.5(7)
C25 C26 H26A 119.7
C21 C26 H26A 119.7
C31 C30 C35 118.8(8)
C31 C30 C36 118.2(9)
C35 C30 C36 122.8(9)
C31 C30 Ru1 70.5(4)
C35 C30 Ru1 70.7(4)
C36 C30 Ru1 126.5(9)
C30 C31 C32 120.9(8)
C30 C31 Ru1 72.4(4)
C32 C31 Ru1 70.7(4)
C30 C31 H31A 119.6
C32 C31 H31A 119.6
Ru1 C31 H31A 129.9
C31 C32 C33 120.7(8)
C31 C32 Ru1 71.8(4)
C33 C32 Ru1 72.6(4)
C31 C32 H32A 119.6
C33 C32 H32A 119.6
Ru1 C32 H32A 128.2
C32 C33 C34 117.9(8)
C32 C33 C39 122.0(9)
C34 C33 C39 120.1(9)
C32 C33 Ru1 70.0(4)
C34 C33 Ru1 70.3(4)
C39 C33 Ru1 131.3(8)
C35 C34 C33 121.7(8)
C35 C34 Ru1 71.9(4)
C33 C34 Ru1 72.3(4)
C35 C34 H34A 119.2
C33 C34 H34A 119.2
Ru1 C34 H34A 129.1
C34 C35 C30 120.0(8)
C34 C35 Ru1 71.0(4)
C30 C35 Ru1 72.0(4)
C34 C35 H35A 120.0
C30 C35 H35A 120.0
Ru1 C35 H35A 129.4
C38 C36 C30 114.2(10)
C38 C36 C37 110.8(10)
C30 C36 C37 106.0(9)
C38 C36 H36A 108.6
C30 C36 H36A 108.6
C37 C36 H36A 108.6
C31B C30B C35B 118.7(15)
C31B C30B C36B 119(2)
C35B C30B C36B 121.8(19)
C31B C30B Ru1 71.3(6)
C35B C30B Ru1 71.1(6)
C36B C30B Ru1 121(2)
C30B C31B C32B 121.0(15)
C30B C31B Ru1 71.5(6)
C32B C31B Ru1 71.4(6)
C30B C31B H31B 119.5
C32B C31B H31B 119.5
Ru1 C31B H31B 130.2
C31B C32B C33B 120.7(16)
C31B C32B Ru1 71.3(6)
C33B C32B Ru1 71.5(6)
C31B C32B H32B 119.7
C33B C32B H32B 119.7
Ru1 C32B H32B 130.1
C32B C33B C34B 118.0(16)
C32B C33B C39B 121(2)
C34B C33B C39B 119(2)
C32B C33B Ru1 71.1(6)
C34B C33B Ru1 71.0(6)
C39B C33B Ru1 140(4)
C35B C34B C33B 121.4(16)
C35B C34B Ru1 71.4(6)
C33B C34B Ru1 71.5(6)
C35B C34B H34B 119.3
C33B C34B H34B 119.3
Ru1 C34B H34B 130.6
C34B C35B C30B 120.2(15)
C34B C35B Ru1 71.5(6)
C30B C35B Ru1 71.3(6)
C34B C35B H35B 121.0
C30B C35B H35B 119.9
Ru1 C35B H35B 129.7
C38B C36B C30B 114(2)
C38B C36B C37B 109(2)
C30B C36B C37B 103.5(18)
C38B C36B H36B 109.9
C30B C36B H36B 109.9
C37B C36B H36B 109.9
C36B C37B H37D 109.5
C36B C37B H37E 109.5
H37D C37B H37E 109.5
C36B C37B H37F 109.5
H37D C37B H37F 109.5
H37E C37B H37F 109.5
C36B C38B H38D 109.5
C36B C38B H38E 109.5
H38D C38B H38E 109.5
C36B C38B H38F 109.5
H38D C38B H38F 109.5
H38E C38B H38F 109.5
C33B C39B H39D 109.5
C33B C39B H39E 109.5
H39D C39B H39E 109.5
C33B C39B H39F 109.5
H39D C39B H39F 109.5
H39E C39B H39F 109.5
C64 B1 C56 111.5(4)
C64 B1 C48 112.2(6)
C56 B1 C48 101.1(4)
C64 B1 C48B 108.8(8)
C56 B1 C48B 106.5(5)
C64 B1 C40 106.6(8)
C56 B1 C40 109.5(7)
C48 B1 C40 115.9(9)
C48B B1 C40 114.1(10)
C64 B1 C40B 99.6(11)
C56 B1 C40B 114.9(10)
C48 B1 C40B 118.0(10)
C48B B1 C40B 115.4(11)
C57 C56 C61 115.3(5)
C57 C56 B1 121.8(5)
C61 C56 B1 122.8(5)
C58 C57 C56 122.9(6)
C58 C57 H57A 118.6
C56 C57 H57A 118.6
C59 C58 C57 120.6(6)
C59 C58 C62 119.3(6)
C57 C58 C62 120.1(6)
C60 C59 C58 117.9(6)
C60 C59 H59A 121.1
C58 C59 H59A 121.1
C59 C60 C61 121.0(6)
C59 C60 C63 121.2(5)
C61 C60 C63 117.8(5)
C60 C61 C56 122.3(6)
C60 C61 H61A 118.9
C56 C61 H61A 118.9
F14B C62 F15 125.7(9)
F14B C62 F13B 107.9(8)
F15 C62 F13B 74.3(7)
F14B C62 F13 74.1(8)
F15 C62 F13 104.9(8)
F14B C62 F15B 108.6(9)
F13B C62 F15B 104.1(8)
F13 C62 F15B 128.7(9)
F15 C62 F14 104.6(7)
F13B C62 F14 129.9(8)
F13 C62 F14 102.9(8)
F15B C62 F14 79.6(7)
F14B C62 C58 114.3(7)
F15 C62 C58 114.4(7)
F13B C62 C58 111.5(7)
F13 C62 C58 115.0(7)
F15B C62 C58 109.9(7)
F14 C62 C58 113.8(6)
F18B C63 F17 124.5(11)
F18B C63 F17B 107.3(11)
F18B C63 F16 80.2(9)
F17 C63 F16 110.5(7)
F17B C63 F16 123.9(9)
F18B C63 F16B 109.1(9)
F17 C63 F16B 85.3(8)
F17B C63 F16B 104.0(8)
F17 C63 F18 103.6(8)
F17B C63 F18 83.7(9)
F16 C63 F18 103.1(6)
F16B C63 F18 127.8(10)
F18B C63 C60 112.0(9)
F17 C63 C60 112.5(7)
F17B C63 C60 114.6(9)
F16 C63 C60 112.7(6)
F16B C63 C60 109.3(9)
F18 C63 C60 113.8(5)
C65 C64 C69 115.4(5)
C65 C64 B1 121.8(5)
C69 C64 B1 122.3(5)
C66 C65 C64 122.5(5)
C66 C65 H65A 118.7
C64 C65 H65A 118.7
C67 C66 C65 120.5(5)
C67 C66 C70 119.0(5)
C65 C66 C70 120.3(5)
C66 C67 C68 118.8(6)
C66 C67 H67A 120.6
C68 C67 H67A 120.6
C67 C68 C69 120.3(6)
C67 C68 C71 120.5(6)
C69 C68 C71 119.1(6)
C68 C69 C64 122.2(5)
C68 C69 H69A 118.9
C64 C69 H69A 118.9
F19 C70 F21 106.8(6)
F19 C70 F21B 125.6(9)
F19 C70 F20B 67.6(9)
F21 C70 F20B 131.3(9)
F21B C70 F20B 108.0(10)
F21 C70 F19B 75.7(9)
F21B C70 F19B 104.9(10)
F20B C70 F19B 102.3(10)
F19 C70 F20 106.0(6)
F21 C70 F20 103.8(6)
F21B C70 F20 71.6(9)
F19B C70 F20 132.5(10)
F19 C70 C66 115.3(5)
F21 C70 C66 113.0(5)
F21B C70 C66 115.7(9)
F20B C70 C66 112.4(9)
F19B C70 C66 112.4(10)
F20 C70 C66 111.1(5)
F22 C71 F24B 123.1(10)
F22 C71 F22B 58.9(8)
F24B C71 F22B 113.1(11)
F22 C71 F23 110.8(8)
F22B C71 F23 138.5(10)
F22 C71 F24 106.2(9)
F24B C71 F24 67.1(9)
F22B C71 F24 53.5(8)
F23 C71 F24 101.2(7)
F24B C71 F23B 105.6(9)
F22B C71 F23B 100.6(9)
F23 C71 F23B 77.5(8)
F24 C71 F23B 139.1(9)
F22 C71 C68 116.6(7)
F24B C71 C68 118.3(9)
F22B C71 C68 109.7(9)
F23 C71 C68 110.2(7)
F24 C71 C68 110.7(7)
F23B C71 C68 107.9(8)
C41 C40 C45 120.0
C41 C40 B1 115.6(8)
C45 C40 B1 124.0(8)
C42 C41 C40 120.0
C42 C41 H41A 120.0
C40 C41 H41A 120.0
C43 C42 C41 120.0
C43 C42 C46 121.5(6)
C41 C42 C46 118.5(6)
C44 C43 C42 120.0
C44 C43 H43A 120.0
C42 C43 H43A 120.0
C43 C44 C45 120.0
C43 C44 C47 120.5(6)
C45 C44 C47 119.5(6)
C44 C45 C40 120.0
C44 C45 H45A 120.0
C40 C45 H45A 120.0
F2 C46 F1 109.7(9)
F2 C46 F3 105.0(8)
F1 C46 F3 100.9(7)
F2 C46 C42 116.1(10)
F1 C46 C42 116.3(10)
F3 C46 C42 107.1(16)
F6 C47 F4 106.4(8)
F6 C47 F5 106.4(8)
F4 C47 F5 101.9(8)
F6 C47 C44 116.4(7)
F4 C47 C44 113(2)
F5 C47 C44 112(2)
C41B C40B C45B 120.0
C41B C40B B1 116.1(10)
C45B C40B B1 123.6(10)
C42B C41B C40B 120.0
C42B C41B H41B 120.0
C40B C41B H41B 120.0
C41B C42B C43B 120.0
C41B C42B C46B 118.2(8)
C43B C42B C46B 121.6(8)
C44B C43B C42B 120.0
C44B C43B H43B 120.0
C42B C43B H43B 120.0
C43B C44B C45B 120.0
C43B C44B C47B 119.8(9)
C45B C44B C47B 120.1(9)
C44B C45B C40B 120.0
C44B C45B H45B 120.0
C40B C45B H45B 120.0
F3B C46B F2B 107.7(16)
F3B C46B F1B 110.0(14)
F2B C46B F1B 102.3(14)
F3B C46B C42B 120(2)
F2B C46B C42B 113.0(14)
F1B C46B C42B 103(2)
F4B C47B F5B 109.0(16)
F4B C47B F6B 103.4(14)
F5B C47B F6B 105.8(15)
F4B C47B C44B 112(3)
F5B C47B C44B 115.1(16)
F6B C47B C44B 111(2)
C49 C48 C53 114.8(8)
C49 C48 B1 124.1(10)
C53 C48 B1 121.0(10)
C50 C49 C48 122.7(8)
C50 C49 H49A 118.7
C48 C49 H49A 118.7
C51 C50 C49 120.9(8)
C51 C50 C55 120.3(8)
C49 C50 C55 118.7(8)
C50 C51 C52 118.2(9)
C50 C51 H51A 120.9
C52 C51 H51A 120.9
C53 C52 C51 120.5(8)
C53 C52 C54 118.7(9)
C51 C52 C54 120.7(8)
C52 C53 C48 122.9(9)
C52 C53 H53A 118.6
C48 C53 H53A 118.6
F9 C54 F8 106.7(8)
F9 C54 F7 105.1(8)
F8 C54 F7 101.5(8)
F9 C54 C52 115.1(10)
F8 C54 C52 114.7(14)
F7 C54 C52 112(2)
F11 C55 F12 107.7(9)
F11 C55 F10 105.7(8)
F12 C55 F10 108.4(9)
F11 C55 C50 112.3(13)
F12 C55 C50 112.6(10)
F10 C55 C50 109.9(9)
C49B C48B C53B 115.1(11)
C49B C48B B1 122.8(13)
C53B C48B B1 121.4(14)
C50B C49B C48B 122.3(11)
C50B C49B H49B 118.8
C48B C49B H49B 118.8
C51B C50B C49B 121.1(11)
C51B C50B C55B 120.7(11)
C49B C50B C55B 118.2(11)
C50B C51B C52B 118.3(11)
C50B C51B H51B 120.9
C52B C51B H51B 120.9
C53B C52B C51B 120.2(11)
C53B C52B C54B 118.9(11)
C51B C52B C54B 121.0(11)
C52B C53B C48B 123.0(11)
C52B C53B H53B 118.5
C48B C53B H53B 118.5
F7B C54B F9B 107.4(16)
F7B C54B F8B 105.3(16)
F9B C54B F8B 104.5(15)
F7B C54B C52B 116(2)
F9B C54B C52B 113.1(17)
F8B C54B C52B 110(3)
F10B C55B F12B 104.7(16)
F10B C55B F11B 103.7(14)
F12B C55B F11B 104.8(15)
F10B C55B C50B 117.2(15)
F12B C55B C50B 112.6(18)
F11B C55B C50B 113(2)

loop_
_geom_bond_atom_site_label_1
_geom_bond_atom_site_label_2
_geom_bond_distance
Ru1 C32 2.190(6)
Ru1 C34 2.198(6)
Ru1 C31 2.205(6)
Ru1 C35B 2.205(10)
Ru1 C31B 2.206(10)
Ru1 C34B 2.207(10)
Ru1 C32B 2.208(10)
Ru1 C30B 2.209(10)
Ru1 C35 2.211(6)
Ru1 C33B 2.214(10)
Ru1 C33 2.224(7)
Ru1 C30 2.229(6)
Ni1 P2 2.2355(16)
Ni1 P1 2.2420(15)
Ni1 S1 2.245(4)
Ni1 S1B 2.251(8)
Ni1 S2 2.275(4)
Ni1 S2B 2.283(9)
S1 C27 1.840(11)
S2 C29 1.833(10)
C27 C28 1.511(16)
C27 H27A 0.9900
C27 H27B 0.9900
C28 C29 1.501(15)
C28 H28A 0.9900
C28 H28B 0.9900
C29 H29A 0.9900
C29 H29B 0.9900
S1B C27B 1.836(15)
S2B C29B 1.843(13)
C27B C28B 1.512(19)
C27B H27C 0.9900
C27B H27D 0.9900
C28B C29B 1.502(18)
C28B H28C 0.9900
C28B H28D 0.9900
C29B H29C 0.9900
C29B H29D 0.9900
P1 C7 1.814(6)
P1 C1 1.819(5)
P1 C13 1.858(6)
P2 C15 1.814(6)
P2 C21 1.816(6)
P2 C14 1.840(5)
C1 C2 1.392(8)
C1 C6 1.397(8)
C2 C3 1.387(8)
C2 H2A 0.9500
C3 C4 1.375(9)
C3 H3A 0.9500
C4 C5 1.375(9)
C4 H4A 0.9500
C5 C6 1.384(8)
C5 H5A 0.9500
C6 H6A 0.9500
C7 C8 1.389(8)
C7 C12 1.391(8)
C8 C9 1.377(9)
C8 H8A 0.9500
C9 C10 1.376(9)
C9 H9A 0.9500
C10 C11 1.369(9)
C10 H10A 0.9500
C11 C12 1.382(8)
C11 H11A 0.9500
C12 H12A 0.9500
C13 C14 1.531(8)
C13 H13A 0.9900
C13 H13B 0.9900
C14 H14A 0.9900
C14 H14B 0.9900
C15 C16 1.388(8)
C15 C20 1.399(8)
C16 C17 1.387(9)
C16 H16A 0.9500
C17 C18 1.370(10)
C17 H17A 0.9500
C18 C19 1.387(10)
C18 H18A 0.9500
C19 C20 1.384(8)
C19 H19A 0.9500
C20 H20A 0.9500
C21 C22 1.382(9)
C21 C26 1.398(9)
C22 C23 1.407(10)
C22 H22A 0.9500
C23 C24 1.365(12)
C23 H23A 0.9500
C24 C25 1.352(12)
C24 H24A 0.9500
C25 C26 1.387(10)
C25 H25A 0.9500
C26 H26A 0.9500
C30 C31 1.409(12)
C30 C35 1.420(12)
C30 C36 1.528(13)
C31 C32 1.413(12)
C31 H31A 0.9500
C32 C33 1.415(12)
C32 H32A 0.9500
C33 C34 1.419(12)
C33 C39 1.525(13)
C34 C35 1.403(12)
C34 H34A 0.9500
C35 H35A 0.9500
C36 C38 1.48(2)
C36 C37 1.536(17)
C36 H36A 1.0000
C37 H37A 0.9800
C37 H37B 0.9800
C37 H37C 0.9800
C38 H38A 0.9800
C38 H38B 0.9800
C38 H38C 0.9800
C39 H39A 0.9800
C39 H39B 0.9800
C39 H39C 0.9800
C30B C31B 1.409(18)
C30B C35B 1.421(17)
C30B C36B 1.531(18)
C31B C32B 1.412(18)
C31B H31B 0.9500
C32B C33B 1.415(18)
C32B H32B 0.9500
C33B C34B 1.420(18)
C33B C39B 1.529(18)
C34B C35B 1.403(18)
C34B H34B 0.9500
C35B H35B 0.9500
C36B C38B 1.48(2)
C36B C37B 1.54(2)
C36B H36B 1.0000
C37B H37D 0.9800
C37B H37E 0.9800
C37B H37F 0.9800
C38B H38D 0.9800
C38B H38E 0.9800
C38B H38F 0.9800
C39B H39D 0.9800
C39B H39E 0.9800
C39B H39F 0.9800
B1 C64 1.635(8)
B1 C56 1.652(8)
B1 C48 1.670(6)
B1 C48B 1.670(6)
B1 C40 1.676(6)
B1 C40B 1.679(6)
C56 C57 1.394(8)
C56 C61 1.397(8)
C57 C58 1.386(8)
C57 H57A 0.9500
C58 C59 1.386(9)
C58 C62 1.497(9)
C59 C60 1.381(9)
C59 H59A 0.9500
C60 C61 1.392(8)
C60 C63 1.501(8)
C61 H61A 0.9500
C62 F14B 1.299(8)
C62 F15 1.322(8)
C62 F13B 1.333(8)
C62 F13 1.345(8)
C62 F15B 1.349(8)
C62 F14 1.357(8)
C63 F18B 1.316(9)
C63 F17 1.319(8)
C63 F17B 1.331(9)
C63 F16 1.334(7)
C63 F16B 1.342(8)
C63 F18 1.360(7)
C64 C65 1.397(7)
C64 C69 1.401(8)
C65 C66 1.384(8)
C65 H65A 0.9500
C66 C67 1.375(9)
C66 C70 1.484(8)
C67 C68 1.380(9)
C67 H67A 0.9500
C68 C69 1.391(8)
C68 C71 1.506(10)
C69 H69A 0.9500
C70 F19 1.309(7)
C70 F21 1.330(6)
C70 F21B 1.330(8)
C70 F20B 1.333(8)
C70 F19B 1.349(9)
C70 F20 1.354(6)
C71 F22 1.288(7)
C71 F24B 1.295(9)
C71 F22B 1.327(8)
C71 F23 1.355(8)
C71 F24 1.365(8)
C71 F23B 1.383(8)
C40 C41 1.3900
C40 C45 1.3900
C41 C42 1.3900
C41 H41A 0.9500
C42 C43 1.3900
C42 C46 1.491(8)
C43 C44 1.3900
C43 H43A 0.9500
C44 C45 1.3900
C44 C47 1.468(8)
C45 H45A 0.9500
C46 F2 1.324(9)
C46 F1 1.336(8)
C46 F3 1.385(9)
C47 F6 1.316(8)
C47 F4 1.351(8)
C47 F5 1.352(8)
C40B C41B 1.3900
C40B C45B 1.3900
C41B C42B 1.3900
C41B H41B 0.9500
C42B C43B 1.3900
C42B C46B 1.487(10)
C43B C44B 1.3900
C43B H43B 0.9500
C44B C45B 1.3900
C44B C47B 1.471(10)
C45B H45B 0.9500
C46B F3B 1.29(2)
C46B F2B 1.344(19)
C46B F1B 1.39(2)
C47B F4B 1.30(2)
C47B F5B 1.33(2)
C47B F6B 1.36(2)
C48 C49 1.400(9)
C48 C53 1.402(9)
C49 C50 1.387(10)
C49 H49A 0.9500
C50 C51 1.376(10)
C50 C55 1.497(9)
C51 C52 1.387(9)
C51 H51A 0.9500
C52 C53 1.385(9)
C52 C54 1.479(10)
C53 H53A 0.9500
C54 F9 1.325(8)
C54 F8 1.326(8)
C54 F7 1.365(8)
C55 F11 1.326(9)
C55 F12 1.333(9)
C55 F10 1.361(9)
C48B C49B 1.398(11)
C48B C53B 1.402(11)
C49B C50B 1.386(11)
C49B H49B 0.9500
C50B C51B 1.376(11)
C50B C55B 1.494(11)
C51B C52B 1.387(11)
C51B H51B 0.9500
C52B C53B 1.385(11)
C52B C54B 1.479(12)
C53B H53B 0.9500
C54B F7B 1.28(2)
C54B F9B 1.34(2)
C54B F8B 1.35(2)
C55B F10B 1.35(2)
C55B F12B 1.35(2)
C55B F11B 1.37(2)
